data_7150955
loop_
_publ_author_name
'Leriche, Philippe'
'Aillerie, David'
'Roquet, Sophie'
'Allain, Magali'
'Cravino, Antonio'
'Fr\`ere, Pierre'
'Roncali, Jean'

_publ_section_title
;
 3D-conjugated systems based on oligothiophenes and phosphorus nodes
;
_journal_issue 17
_journal_name_full 'Organic &amp; Biomolecular Chemistry'
_journal_page_first 3202
_journal_page_last 3207
_journal_paper_doi 10.1039/b806169f
_journal_volume 6
_journal_year 2008
_chemical_formula_moiety 'C12 H6 Br3 P1 S3'
_chemical_formula_sum 'C12 H6 Br3 P S3'
_chemical_formula_weight 517.05
_space_group_IT_number 14
_symmetry_cell_setting monoclinic
_symmetry_space_group_name_Hall '-P 2yn'
_symmetry_space_group_name_H-M 'P 1 21/n 1'
_audit_creation_date 2006-01-19T14:47:59-00:00
_audit_creation_method 'WinGX routine CIF_UPDATE'
_cell_angle_alpha 90
_cell_angle_beta 101.93(1)
_cell_angle_gamma 90
_cell_formula_units_Z 4
_cell_length_a 9.563(1)
_cell_length_b 9.483(1)
_cell_length_c 18.527(3)
_cell_measurement_reflns_used 191
_cell_measurement_temperature 293(2)
_cell_measurement_theta_max 22
_cell_measurement_theta_min 5
_cell_volume 1643.8(4)
_computing_cell_refinement 'Dirax/lsq (Duisenberg & Schreurs, 1989-2000)'
_computing_data_collection 'Collect (Nonius BV, 1997-2000)'
_computing_data_reduction 'EvalCCD (Duisenberg & Schreurs 1990-2000)'
_computing_molecular_graphics 'DIAMOND 3.1 (Crystal Impact gbr 2005)'
_computing_publication_material 'WinGX publication routines (Farrugia, 1999)'
_computing_structure_refinement 'SHELXL-97 (Sheldrick, 1997)'
_computing_structure_solution 'Direct methods (Sir92,Altomare et al.,1993)'
_diffrn_detector_area_resol_mean 9
_diffrn_measured_fraction_theta_full 0.993
_diffrn_measured_fraction_theta_max 0.993
_diffrn_measurement_device_type KappaCCD
_diffrn_measurement_method CCD
_diffrn_radiation_probe x-ray
_diffrn_radiation_type MoK\a
_diffrn_radiation_wavelength 0.71073
_diffrn_reflns_av_R_equivalents 0.0587
_diffrn_reflns_limit_h_max 11
_diffrn_reflns_limit_h_min -11
_diffrn_reflns_limit_k_max 10
_diffrn_reflns_limit_k_min -11
_diffrn_reflns_limit_l_max 22
_diffrn_reflns_limit_l_min -22
_diffrn_reflns_number 27411
_diffrn_reflns_theta_full 25.02
_diffrn_reflns_theta_max 25.02
_diffrn_reflns_theta_min 2.42
_exptl_absorpt_coefficient_mu 7.823
_exptl_absorpt_correction_T_max 0.334
_exptl_absorpt_correction_T_min 0.101
_exptl_absorpt_correction_type multi-scan(Sadabs)
_exptl_absorpt_process_details
;
'(SADABS (Sheldrick, Bruker, 2000))'
;
_exptl_crystal_colour colorless
_exptl_crystal_density_diffrn 2.089
_exptl_crystal_density_method 'not measured'
_exptl_crystal_description prism
_exptl_crystal_F_000 984
_exptl_crystal_size_max 0.56
_exptl_crystal_size_mid 0.18
_exptl_crystal_size_min 0.14
_refine_diff_density_max 1.305
_refine_diff_density_min -0.826
_refine_ls_extinction_method none
_refine_ls_goodness_of_fit_ref 1.061
_refine_ls_hydrogen_treatment constr
_refine_ls_matrix_type full
_refine_ls_number_parameters 172
_refine_ls_number_reflns 2887
_refine_ls_number_restraints 0
_refine_ls_restrained_S_all 1.061
_refine_ls_R_factor_gt 0.0404
_refine_ls_shift/su_max 0.001
_refine_ls_structure_factor_coef Fsqd
_refine_ls_weighting_details 'calc w=1/[\s^2^(Fo^2^)+(0.0402P)^2^+4.6762P] where P=(Fo^2^+2Fc^2^)/3'
_refine_ls_weighting_scheme calc
_refine_ls_wR_factor_ref 0.096
_reflns_number_gt 2162
_reflns_number_total 2887
_reflns_threshold_expression >2sigma(I)
_cod_data_source_file b806169f.txt
_cod_data_source_block pld041
_cod_original_cell_volume 1643.9(4)
_cod_database_code 7150955

loop_
_symmetry_equiv_pos_as_xyz
'x, y, z'
'-x+1/2, y+1/2, -z+1/2'
'-x, -y, -z'
'x-1/2, -y-1/2, z-1/2'

loop_
_atom_site_label
_atom_site_type_symbol
_atom_site_fract_x
_atom_site_fract_y
_atom_site_fract_z
_atom_site_U_iso_or_equiv
_atom_site_adp_type
_atom_site_occupancy
_atom_site_calc_flag
_atom_site_refinement_flags
_atom_site_disorder_group
_atom_site_disorder_assembly
C01 C 0.5369(5) 0.1127(5) 0.7513(3) 0.0323(12) Uani 1 d . . .
C02 C 0.5040(6) -0.0077(6) 0.7845(3) 0.0451(14) Uani 1 d . . .
H02 H 0.4596 -0.0849 0.7584 0.054 Uiso 1 calc R . .
C03 C 0.5439(7) -0.0037(7) 0.8627(3) 0.0497(15) Uani 1 d . . .
H03 H 0.5297 -0.0779 0.8933 0.06 Uiso 1 calc R . .
C04 C 0.6044(6) 0.1191(6) 0.8872(3) 0.0403(14) Uani 1 d . . .
C05 C 0.6765(6) 0.1144(6) 0.6304(3) 0.0399(13) Uani 1 d . . .
C06 C 0.6986(7) 0.0839(8) 0.5604(3) 0.063(2) Uani 1 d . . .
H06 H 0.6245 0.071 0.5197 0.076 Uiso 1 calc R . .
C07 C 0.8439(7) 0.0742(8) 0.5567(3) 0.0575(18) Uani 1 d . . .
H07 H 0.8765 0.0559 0.5137 0.069 Uiso 1 calc R . .
C08 C 0.9287(6) 0.0944(6) 0.6223(3) 0.0362(13) Uani 1 d . . .
C09 C 0.4888(5) 0.3307(6) 0.6444(3) 0.0351(12) Uani 1 d . . .
C10 C 0.5619(6) 0.4258(6) 0.6093(3) 0.0456(15) Uani 1 d . . .
H10 H 0.6427 0.4013 0.5915 0.055 Uiso 1 calc R . .
C11 C 0.5048(7) 0.5608(7) 0.6027(4) 0.0583(18) Uani 1 d . . .
H11 H 0.5417 0.6349 0.5796 0.07 Uiso 1 calc R . .
C12 C 0.3908(6) 0.5721(6) 0.6334(3) 0.0441(14) Uani 1 d . . .
P01 P 0.50299(14) 0.13967(16) 0.65255(8) 0.0355(3) Uani 1 d . . .
S01 S 0.61646(16) 0.23444(15) 0.81684(7) 0.0408(3) Uani 1 d . . .
S02 S 0.83795(14) 0.12706(15) 0.69123(7) 0.0367(3) Uani 1 d . . .
S03 S 0.34833(16) 0.41673(16) 0.67046(8) 0.0439(4) Uani 1 d . . .
Br01 Br 0.66917(9) 0.17279(9) 0.98545(4) 0.0707(2) Uani 1 d . . .
Br02 Br 1.12943(6) 0.08496(7) 0.64279(3) 0.04754(19) Uani 1 d . . .
Br03 Br 0.27988(8) 0.73432(7) 0.63850(4) 0.0643(2) Uani 1 d . . .

loop_
_atom_site_aniso_label
_atom_site_aniso_U_11
_atom_site_aniso_U_22
_atom_site_aniso_U_33
_atom_site_aniso_U_23
_atom_site_aniso_U_13
_atom_site_aniso_U_12
C01 0.030(3) 0.033(3) 0.034(3) -0.002(2) 0.007(2) 0.001(2)
C02 0.043(3) 0.039(3) 0.052(4) 0.002(3) 0.009(3) -0.003(3)
C03 0.059(4) 0.042(4) 0.050(4) 0.013(3) 0.017(3) 0.003(3)
C04 0.046(3) 0.046(4) 0.031(3) 0.007(3) 0.014(3) 0.011(3)
C05 0.037(3) 0.048(3) 0.034(3) -0.008(3) 0.004(2) 0.005(3)
C06 0.047(4) 0.111(6) 0.031(3) -0.020(4) 0.003(3) 0.009(4)
C07 0.050(4) 0.092(5) 0.033(3) -0.013(3) 0.015(3) 0.006(4)
C08 0.036(3) 0.037(3) 0.038(3) 0.002(2) 0.014(2) 0.003(2)
C09 0.031(3) 0.041(3) 0.032(3) 0.003(2) 0.002(2) 0.002(2)
C10 0.033(3) 0.056(4) 0.050(4) 0.009(3) 0.014(3) 0.002(3)
C11 0.050(4) 0.059(5) 0.066(4) 0.015(4) 0.011(3) -0.011(3)
C12 0.046(4) 0.040(3) 0.039(3) 0.001(3) -0.008(3) 0.002(3)
P01 0.0302(7) 0.0425(8) 0.0320(7) -0.0059(6) 0.0023(6) 0.0012(6)
S01 0.0520(9) 0.0367(8) 0.0334(7) -0.0020(6) 0.0084(6) -0.0038(7)
S02 0.0348(7) 0.0467(8) 0.0287(7) -0.0030(6) 0.0070(6) 0.0039(6)
S03 0.0477(9) 0.0415(8) 0.0451(8) 0.0011(7) 0.0159(7) 0.0040(7)
Br01 0.0849(5) 0.0945(6) 0.0320(3) -0.0010(3) 0.0104(3) 0.0028(4)
Br02 0.0379(3) 0.0536(4) 0.0537(4) 0.0082(3) 0.0155(3) 0.0053(3)
Br03 0.0672(5) 0.0443(4) 0.0760(5) -0.0003(3) 0.0021(4) 0.0084(3)

loop_
_atom_type_symbol
_atom_type_description
_atom_type_scat_dispersion_real
_atom_type_scat_dispersion_imag
_atom_type_scat_source
C C 0.0033 0.0016 'International Tables Vol C Tables 4.2.6.8 and 6.1.1.4'
H H 0 0 'International Tables Vol C Tables 4.2.6.8 and 6.1.1.4'
P P 0.1023 0.0942 'International Tables Vol C Tables 4.2.6.8 and 6.1.1.4'
S S 0.1246 0.1234 'International Tables Vol C Tables 4.2.6.8 and 6.1.1.4'
Br Br -0.2901 2.4595 'International Tables Vol C Tables 4.2.6.8 and 6.1.1.4'

loop_
_geom_angle_atom_site_label_1
_geom_angle_atom_site_label_2
_geom_angle_atom_site_label_3
_geom_angle
_geom_angle_site_symmetry_1
_geom_angle_site_symmetry_3
_geom_angle_publ_flag
C02 C01 S01 110.5(4) . . ?
C02 C01 P01 124.4(4) . . ?
S01 C01 P01 125.1(3) . . ?
C01 C02 C03 113.5(5) . . ?
C04 C03 C02 112.1(5) . . ?
C03 C04 S01 112.8(4) . . ?
C03 C04 Br01 127.0(4) . . ?
S01 C04 Br01 120.2(3) . . ?
C06 C05 S02 109.8(4) . . ?
C06 C05 P01 124.4(4) . . ?
S02 C05 P01 125.8(3) . . ?
C05 C06 C07 113.7(5) . . ?
C08 C07 C06 111.6(5) . . ?
C07 C08 S02 113.6(4) . . ?
C07 C08 Br02 125.6(4) . . ?
S02 C08 Br02 120.7(3) . . ?
C10 C09 S03 108.8(4) . . ?
C10 C09 P01 130.6(4) . . ?
S03 C09 P01 119.8(3) . . ?
C09 C10 C11 114.5(5) . . ?
C12 C11 C10 112.2(6) . . ?
C11 C12 S03 112.6(5) . . ?
C11 C12 Br03 127.3(5) . . ?
S03 C12 Br03 120.1(3) . . ?
C05 P01 C01 103.3(2) . . ?
C05 P01 C09 99.8(3) . . ?
C01 P01 C09 102.7(2) . . ?
C04 S01 C01 91.1(3) . . ?
C08 S02 C05 91.4(3) . . ?
C12 S03 C09 91.8(3) . . ?

loop_
_geom_bond_atom_site_label_1
_geom_bond_atom_site_label_2
_geom_bond_distance
_geom_bond_site_symmetry_2
_geom_bond_publ_flag
C01 C02 1.364(8) . ?
C01 S01 1.733(5) . ?
C01 P01 1.809(5) . ?
C02 C03 1.421(8) . ?
C03 C04 1.338(9) . ?
C04 S01 1.724(5) . ?
C04 Br01 1.867(6) . ?
C05 C06 1.388(8) . ?
C05 S02 1.717(5) . ?
C05 P01 1.806(5) . ?
C06 C07 1.408(9) . ?
C07 C08 1.328(8) . ?
C08 S02 1.715(5) . ?
C08 Br02 1.880(5) . ?
C09 C10 1.384(8) . ?
C09 S03 1.723(5) . ?
C09 P01 1.821(6) . ?
C10 C11 1.387(9) . ?
C11 C12 1.334(8) . ?
C12 S03 1.709(6) . ?
C12 Br03 1.882(6) . ?

loop_
_cod_related_entry_id
_cod_related_entry_database
_cod_related_entry_code
1 ChemSpider 25938564
